data_7100363
_journal_name_full 'Chemical Communications'
_journal_year 2005
_chemical_absolute_configuration ad
_chemical_formula_moiety 'C26 H46 P2 Pt Si V'
_chemical_formula_sum 'C26 H46 P2 Pt Si V'
_chemical_formula_weight 694.68
_space_group_IT_number 19
_space_group_name_Hall 'P 2ac 2ab'
_space_group_name_H-M_alt 'P 21 21 21'
_symmetry_cell_setting orthorhombic
_symmetry_space_group_name_Hall 'P 2ac 2ab'
_symmetry_space_group_name_H-M 'P 21 21 21'
_cell_angle_alpha 90
_cell_angle_beta 90
_cell_angle_gamma 90
_cell_formula_units_Z 4
_cell_length_a 7.8629(1)
_cell_length_b 17.7086(1)
_cell_length_c 20.1938(1)
_cell_measurement_temperature 123(1)
_cell_volume 2811.80(4)
_diffrn_ambient_temperature 123(1)
_exptl_crystal_density_diffrn 1.641
_cod_depositor_comments
;
The following automatic conversions were performed:
'_symmetry_cell_setting' value 'Orthorhombic' changed to 'orthorhombic'
according to '/home/saulius/struct/CIF-dictionaries/cif_core.dic'
dictionary named 'cif_core.dic' version 2.4.1 from 2010-06-29.

Automatic conversion script
Id: cif_fix_enum 1527 2010-12-29 10:47:43Z saulius 
;
_cod_database_code 7100363

loop_
_symmetry_equiv_pos_as_xyz
x,y,z
1/2-x,-y,1/2+z
1/2+x,1/2-y,-z
-x,1/2+y,1/2-z

loop_
_atom_site_aniso_label
_atom_site_aniso_U_11
_atom_site_aniso_U_22
_atom_site_aniso_U_33
_atom_site_aniso_U_23
_atom_site_aniso_U_13
_atom_site_aniso_U_12
Pt 0.0138(1) 0.0103(1) 0.0119(1) 0.0010(1) 0.0000(1) -0.0001(1)
V 0.0138(2) 0.0120(2) 0.0104(2) 0.0013(2) 0.0001(2) 0.0001(2)
P1 0.0191(3) 0.0117(3) 0.0182(4) -0.0004(3) 0.0003(3) -0.0013(3)
P2 0.0181(3) 0.0134(3) 0.0119(3) 0.0030(3) -0.0020(3) -0.0025(4)
Si 0.0141(3) 0.0146(3) 0.0118(3) -0.0007(3) 0.0000(3) 0.0005(3)
C1 0.0152(13) 0.0119(13) 0.0104(12) 0.0014(10) -0.0004(10) -0.0007(9)
C2 0.0168(13) 0.0140(13) 0.0108(12) 0.0000(11) 0.0010(11) -0.0034(10)
C3 0.0228(13) 0.0144(13) 0.0127(12) 0.0004(11) 0.0012(14) 0.0044(12)
C4 0.0298(15) 0.0132(14) 0.0127(13) -0.0017(12) 0.0014(13) -0.0035(11)
C5 0.0199(14) 0.0214(14) 0.0148(14) 0.0017(12) -0.0041(12) -0.0095(11)
C6 0.0164(13) 0.0250(15) 0.0150(15) 0.0042(11) -0.0024(11) -0.0009(12)
C7 0.0197(14) 0.0138(15) 0.0158(15) 0.0032(11) -0.0002(11) 0.0023(11)
C8 0.0165(14) 0.0190(15) 0.0074(12) 0.0018(10) -0.0002(10) 0.0003(11)
C9 0.0177(14) 0.0165(15) 0.0108(13) -0.0008(11) 0.0016(10) 0.0027(12)
C10 0.0146(14) 0.0237(15) 0.0113(13) 0.0013(11) 0.0039(11) -0.0015(12)
C11 0.0232(14) 0.0159(15) 0.0119(14) 0.0051(11) 0.0002(11) -0.0033(12)
C12 0.0151(13) 0.0192(13) 0.0093(12) 0.0008(10) -0.0035(12) 0.0027(13)
C13 0.0294(19) 0.0210(17) 0.0190(16) -0.0043(12) 0.0061(11) -0.0041(12)
C14 0.0173(14) 0.0268(19) 0.0197(15) -0.0007(14) -0.0031(11) 0.0021(14)
C15 0.0272(16) 0.0148(15) 0.0408(19) -0.0043(14) 0.0058(16) -0.0003(13)
C16 0.0297(18) 0.0269(19) 0.077(3) -0.001(2) -0.008(2) 0.0059(15)
C17 0.0264(16) 0.0201(16) 0.0221(16) 0.0016(13) -0.0043(13) -0.0046(13)
C18 0.026(2) 0.041(2) 0.042(2) 0.0168(18) 0.0028(15) 0.0047(15)
C19 0.0283(17) 0.0230(16) 0.0181(15) 0.0007(12) -0.0019(13) -0.0095(13)
C20 0.0359(19) 0.0207(17) 0.0305(19) 0.0021(14) -0.0021(16) -0.0105(15)
C21 0.0268(17) 0.0175(15) 0.0205(15) 0.0043(11) -0.0077(14) -0.0027(13)
C22 0.0285(19) 0.033(2) 0.052(3) 0.0143(19) -0.0072(17) 0.0064(16)
C23 0.0207(14) 0.0220(15) 0.0155(14) 0.0011(13) 0.0036(11) -0.0054(14)
C24 0.0298(18) 0.043(2) 0.039(2) 0.0102(19) 0.0047(15) 0.011(2)
C25 0.0274(16) 0.0160(14) 0.0163(14) 0.0016(11) 0.0005(15) -0.0061(14)
C26 0.0454(18) 0.0254(16) 0.0145(14) 0.0017(13) -0.0057(19) -0.0140(16)

loop_
_atom_site_label
_atom_site_type_symbol
_atom_site_thermal_displace_type
_atom_site_fract_x
_atom_site_fract_y
_atom_site_fract_z
_atom_site_occupancy
_atom_site_U_iso_or_equiv
_atom_site_calc_flag
_atom_site_refinement_flags
Pt Pt Uani 0.95333(1) 0.47084(1) 0.13648(1) 1.000 0.0120(1) . .
V V Uani 1.19168(6) 0.65255(3) 0.07235(2) 1.000 0.0121(1) . .
P1 P Uani 0.82357(9) 0.35595(4) 0.11941(3) 1.000 0.0163(2) . .
P2 P Uani 0.95833(9) 0.47174(4) 0.25456(3) 1.000 0.0145(2) . .
Si Si Uani 0.94890(11) 0.50044(4) 0.02102(3) 1.000 0.0135(2) . .
C1 C Uani 1.0801(3) 0.57429(14) 0.14429(12) 1.000 0.0125(7) . .
C2 C Uani 0.9806(3) 0.64148(14) 0.14192(13) 1.000 0.0139(7) . .
C3 C Uani 1.0331(4) 0.71880(14) 0.13965(13) 1.000 0.0166(7) . .
C4 C Uani 1.1997(4) 0.74942(15) 0.13960(15) 1.000 0.0186(8) . .
C5 C Uani 1.3565(4) 0.71057(16) 0.14359(14) 1.000 0.0187(8) . .
C6 C Uani 1.3820(4) 0.63191(16) 0.14845(13) 1.000 0.0188(8) . .
C7 C Uani 1.2600(3) 0.57256(16) 0.14913(13) 1.000 0.0164(8) . .
C8 C Uani 1.0954(3) 0.57884(16) -0.00754(12) 1.000 0.0143(8) . .
C9 C Uani 1.2767(3) 0.57801(16) -0.00977(13) 1.000 0.0150(8) . .
C10 C Uani 1.3378(3) 0.65142(16) -0.02444(13) 1.000 0.0165(8) . .
C11 C Uani 1.1962(4) 0.69917(16) -0.03255(13) 1.000 0.0170(8) . .
C12 C Uani 1.0476(4) 0.65486(14) -0.02312(12) 1.000 0.0145(7) . .
C13 C Uani 1.0016(4) 0.42436(18) -0.04252(15) 1.000 0.0231(10) . .
C14 C Uani 0.7336(4) 0.5404(2) -0.00215(15) 1.000 0.0213(9) . .
C15 C Uani 0.9719(4) 0.28373(17) 0.08908(18) 1.000 0.0276(10) . .
C16 C Uani 1.1069(5) 0.2620(2) 0.1402(3) 1.000 0.0445(13) . .
C17 C Uani 0.6509(4) 0.35154(18) 0.05827(16) 1.000 0.0229(9) . .
C18 C Uani 0.4924(4) 0.3942(2) 0.0790(2) 1.000 0.0363(12) . .
C19 C Uani 0.7181(4) 0.30797(18) 0.18964(15) 1.000 0.0231(9) . .
C20 C Uani 0.6368(5) 0.23125(18) 0.17636(18) 1.000 0.0290(11) . .
C21 C Uani 1.0696(4) 0.39490(16) 0.29754(15) 1.000 0.0216(9) . .
C22 C Uani 1.2616(5) 0.3961(2) 0.2881(2) 1.000 0.0378(14) . .
C23 C Uani 0.7465(3) 0.4716(2) 0.29247(14) 1.000 0.0194(8) . .
C24 C Uani 0.6359(5) 0.5340(3) 0.26402(19) 1.000 0.0373(11) . .
C25 C Uani 1.0532(5) 0.55630(16) 0.29273(13) 1.000 0.0199(8) . .
C26 C Uani 1.0420(5) 0.56071(18) 0.36823(15) 1.000 0.0284(9) . .
H21 H Uiso 0.853(3) 0.6345(15) 0.1301(15) 1.000 0.014(7) . .
H31 H Uiso 0.936(4) 0.7548(15) 0.1295(15) 1.000 0.016(7) . .
H41 H Uiso 1.205(3) 0.8010(17) 0.1287(15) 1.000 0.015(7) . .
H51 H Uiso 1.455(4) 0.7400(16) 0.1361(14) 1.000 0.019(7) . .
H61 H Uiso 1.496(3) 0.6144(15) 0.1456(14) 1.000 0.009(7) . .
H71 H Uiso 1.308(3) 0.5283(17) 0.1443(13) 1.000 0.014(7) . .
H91 H Uiso 1.344(3) 0.5374(19) 0.0000(13) 1.000 0.012(7) . .
H101 H Uiso 1.445(5) 0.6675(17) -0.0247(15) 1.000 0.024(8) . .
H111 H Uiso 1.202(4) 0.7522(18) -0.0415(14) 1.000 0.020(8) . .
H121 H Uiso 0.942(4) 0.6731(15) -0.0247(13) 1.000 0.009(7) . .
H131 H Uiso 0.927(4) 0.3778(19) -0.0451(16) 1.000 0.028(9) . .
H132 H Uiso 0.999(4) 0.447(2) -0.0860(18) 1.000 0.040(10) . .
H133 H Uiso 1.119(4) 0.4059(19) -0.0389(16) 1.000 0.024(9) . .
H141 H Uiso 0.692(4) 0.580(2) 0.0298(17) 1.000 0.030(9) . .
H142 H Uiso 0.645(4) 0.5050(19) -0.0020(16) 1.000 0.030(9) . .
H143 H Uiso 0.732(5) 0.563(2) -0.043(2) 1.000 0.042(11) . .
H151 H Uiso 1.020(5) 0.3032(19) 0.0514(17) 1.000 0.034(10) . .
H152 H Uiso 0.910(4) 0.2368(18) 0.0736(14) 1.000 0.021(8) . .
H161 H Uiso 1.170(5) 0.311(2) 0.1544(19) 1.000 0.050(12) . .
H162 H Uiso 1.192(6) 0.229(2) 0.117(2) 1.000 0.056(12) . .
H163 H Uiso 1.056(7) 0.240(3) 0.180(2) 1.000 0.074(15) . .
H171 H Uiso 0.692(4) 0.3735(17) 0.0167(16) 1.000 0.019(8) . .
H172 H Uiso 0.627(4) 0.2993(19) 0.0491(15) 1.000 0.024(8) . .
H181 H Uiso 0.444(5) 0.3723(18) 0.1147(17) 1.000 0.030(9) . .
H182 H Uiso 0.506(5) 0.445(2) 0.091(2) 1.000 0.057(13) . .
H183 H Uiso 0.400(5) 0.401(2) 0.043(2) 1.000 0.059(13) . .
H191 H Uiso 0.634(4) 0.3472(19) 0.2062(16) 1.000 0.028(9) . .
H192 H Uiso 0.802(4) 0.3029(18) 0.2222(17) 1.000 0.025(8) . .
H201 H Uiso 0.553(5) 0.2334(19) 0.1475(18) 1.000 0.037(10) . .
H202 H Uiso 0.589(5) 0.211(2) 0.215(2) 1.000 0.048(11) . .
H203 H Uiso 0.719(6) 0.197(2) 0.158(2) 1.000 0.061(14) . .
H211 H Uiso 1.020(4) 0.3492(18) 0.2804(15) 1.000 0.021(8) . .
H212 H Uiso 1.042(4) 0.3980(16) 0.3443(15) 1.000 0.022(8) . .
H221 H Uiso 1.313(6) 0.350(3) 0.302(2) 1.000 0.059(13) . .
H222 H Uiso 1.290(5) 0.407(2) 0.242(2) 1.000 0.046(11) . .
H223 H Uiso 1.307(6) 0.435(3) 0.314(2) 1.000 0.066(14) . .
H231 H Uiso 0.755(4) 0.4779(18) 0.3388(15) 1.000 0.021(8) . .
H232 H Uiso 0.701(4) 0.4237(18) 0.2872(14) 1.000 0.014(8) . .
H241 H Uiso 0.620(6) 0.529(3) 0.214(2) 1.000 0.077(14) . .
H242 H Uiso 0.518(4) 0.534(2) 0.2860(17) 1.000 0.040(10) . .
H243 H Uiso 0.686(5) 0.580(3) 0.2726(19) 1.000 0.045(12) . .
H251 H Uiso 1.009(4) 0.6039(17) 0.2727(14) 1.000 0.016(8) . .
H252 H Uiso 1.166(5) 0.557(2) 0.2791(17) 1.000 0.034(10) . .
H261 H Uiso 1.096(4) 0.518(2) 0.3880(17) 1.000 0.037(10) . .
H262 H Uiso 1.112(4) 0.602(2) 0.3850(16) 1.000 0.032(9) . .
H263 H Uiso 0.922(6) 0.566(3) 0.385(2) 1.000 0.081(16) . .

loop_
_geom_bond_atom_site_label_1
_geom_bond_atom_site_label_2
_geom_bond_distance
_geom_bond_site_symmetry_1
_geom_bond_site_symmetry_2
_geom_bond_publ_flag
Pt P1 2.3020(7) . . yes
Pt P2 2.3849(6) . . yes
Pt Si 2.3900(6) . . yes
Pt C1 2.092(2) . . yes
V C1 2.191(2) . . yes
V C2 2.183(3) . . yes
V C3 2.186(3) . . yes
V C4 2.189(3) . . yes
V C5 2.192(3) . . yes
V C6 2.176(3) . . yes
V C7 2.168(3) . . yes
V C8 2.209(3) . . yes
V C9 2.222(3) . . yes
V C10 2.267(3) . . yes
V C11 2.274(3) . . yes
V C12 2.236(3) . . yes
P1 C15 1.836(3) . . yes
P1 C17 1.837(3) . . yes
P1 C19 1.850(3) . . yes
P2 C21 1.836(3) . . yes
P2 C23 1.833(3) . . yes
P2 C25 1.842(3) . . yes
Si C8 1.894(3) . . yes
Si C13 1.906(3) . . yes
Si C14 1.894(3) . . yes
C1 C2 1.425(3) . . no
C1 C7 1.418(3) . . no
C2 C3 1.431(4) . . no
C3 C4 1.418(4) . . no
C4 C5 1.414(4) . . no
C5 C6 1.411(4) . . no
C6 C7 1.423(4) . . no
C8 C9 1.426(3) . . no
C8 C12 1.433(4) . . no
C9 C10 1.417(4) . . no
C10 C11 1.408(4) . . no
C11 C12 1.420(4) . . no
C15 C16 1.530(6) . . no
C17 C18 1.516(5) . . no
C19 C20 1.525(5) . . no
C21 C22 1.522(5) . . no
C23 C24 1.519(6) . . no
C25 C26 1.529(4) . . no
C2 H21 1.04(2) . . no
C3 H31 1.02(3) . . no
C4 H41 0.94(3) . . no
C5 H51 0.95(3) . . no
C6 H61 0.95(2) . . no
C7 H71 0.88(3) . . no
C9 H91 0.91(3) . . no
C10 H101 0.89(4) . . no
C11 H111 0.96(3) . . no
C12 H121 0.89(3) . . no
C13 H131 1.01(3) . . no
C13 H132 0.97(4) . . no
C13 H133 0.98(3) . . no
C14 H141 1.01(4) . . no
C14 H142 0.94(3) . . no
C14 H143 0.92(4) . . no
C15 H151 0.92(4) . . no
C15 H152 1.01(3) . . no
C16 H161 1.04(4) . . no
C16 H162 1.00(4) . . no
C16 H163 0.98(4) . . no
C17 H171 0.98(3) . . no
C17 H172 0.96(3) . . no
C18 H181 0.90(3) . . no
C18 H182 0.94(4) . . no
C18 H183 1.03(4) . . no
C19 H191 1.02(3) . . no
C19 H192 0.94(3) . . no
C20 H201 0.88(4) . . no
C20 H202 0.94(4) . . no
C20 H203 0.96(4) . . no
C21 H211 0.96(3) . . no
C21 H212 0.97(3) . . no
C22 H221 0.95(5) . . no
C22 H222 0.98(4) . . no
C22 H223 0.94(5) . . no
C23 H231 0.94(3) . . no
C23 H232 0.93(3) . . no
C24 H241 1.02(4) . . no
C24 H242 1.03(3) . . no
C24 H243 0.92(5) . . no
C25 H251 1.00(3) . . no
C25 H252 0.93(4) . . no
C26 H261 0.95(3) . . no
C26 H262 0.98(3) . . no
C26 H263 1.01(5) . . no
